data_1573258
loop_
_publ_author_name
'Abherv\'e, Alexandre'
'Mroweh, Nabil'
'Cui, Hengbo'
'Kato, Reizo'
'Vanthuyne, Nicolas'
'Alemany, Pere'
'Canadell, Enric'
'Avarvari, Narcis'

_publ_section_title
;
 Enantiomorphic single component conducting nickel(II) and platinum(II)
 bis(diethyl-dddt) crystalline complexes&#x2020;
;
_journal_name_full Nanoscale
_journal_paper_doi 10.1039/D4NR04048A
_journal_year 2024
_chemical_absolute_configuration syn
_chemical_formula_moiety 'C16 H24 Ni S8'
_chemical_formula_sum 'C16 H24 Ni S8'
_chemical_formula_weight 531.54
_space_group_IT_number 92
_space_group_name_Hall 'P 4abw 2nw'
_space_group_name_H-M_alt 'P 41 21 2'
_symmetry_cell_setting tetragonal
_symmetry_space_group_name_H-M 'P 41 21 2'
_atom_sites_solution_hydrogens geom
_atom_sites_solution_primary direct
_atom_sites_solution_secondary difmap
_audit_creation_method SHELXL-97
_audit_update_record
;
2024-09-26 deposited with the CCDC.	2024-11-22 downloaded from the CCDC.
;
_cell_angle_alpha 90.00
_cell_angle_beta 90.00
_cell_angle_gamma 90.00
_cell_formula_units_Z 8
_cell_length_a 14.6382(2)
_cell_length_b 14.6382(2)
_cell_length_c 20.8242(4)
_cell_measurement_reflns_used 9361
_cell_measurement_temperature 150.0(3)
_cell_measurement_theta_max 73.1910
_cell_measurement_theta_min 3.6390
_cell_volume 4462.15(12)
_computing_cell_refinement 'CrysAlisPro 1.171.38.41r (Rigaku OD, 2015)'
_computing_data_collection 'CrysAlisPro 1.171.38.41r (Rigaku OD, 2015)'
_computing_data_reduction 'CrysAlisPro 1.171.38.41r (Rigaku OD, 2015)'
_computing_structure_refinement 'SHELXL-97 (Sheldrick, 2008)'
_computing_structure_solution 'SHELXS-97 (Sheldrick, 2008)'
_diffrn_ambient_temperature 150.0(3)
_diffrn_detector_area_resol_mean 5.1990
_diffrn_measured_fraction_theta_full 0.994
_diffrn_measured_fraction_theta_max 0.994
_diffrn_measurement_device_type 'SuperNova, Single source at offset, AtlasS2'
_diffrn_measurement_method '\w scans'
_diffrn_radiation_monochromator mirror
_diffrn_radiation_source 'fine-focus sealed tube'
_diffrn_radiation_type CuK\a
_diffrn_radiation_wavelength 1.54184
_diffrn_reflns_av_R_equivalents 0.0652
_diffrn_reflns_av_sigmaI/netI 0.0457
_diffrn_reflns_limit_h_max 17
_diffrn_reflns_limit_h_min -17
_diffrn_reflns_limit_k_max 14
_diffrn_reflns_limit_k_min -18
_diffrn_reflns_limit_l_max 25
_diffrn_reflns_limit_l_min -25
_diffrn_reflns_number 17730
_diffrn_reflns_theta_full 73.60
_diffrn_reflns_theta_max 73.60
_diffrn_reflns_theta_min 3.69
_exptl_absorpt_coefficient_mu 8.243
_exptl_absorpt_correction_T_max 1.00000
_exptl_absorpt_correction_T_min 0.86435
_exptl_absorpt_correction_type multi-scan
_exptl_absorpt_process_details
;
CrysAlisPro 1.171.38.46 (Rigaku Oxford Diffraction, 2015)
Empirical absorption correction using spherical harmonics,
 implemented in SCALE3 ABSPACK scaling algorithm.
;
_exptl_crystal_colour black
_exptl_crystal_density_diffrn 1.582
_exptl_crystal_density_method 'not measured'
_exptl_crystal_description prism
_exptl_crystal_F_000 2208
_exptl_crystal_size_max 0.3
_exptl_crystal_size_mid 0.1
_exptl_crystal_size_min 0.05
_refine_diff_density_max 0.433
_refine_diff_density_min -0.290
_refine_diff_density_rms 0.067
_refine_ls_abs_structure_details 'Flack H D (1983), Acta Cryst. A39, 876-881'
_refine_ls_abs_structure_Flack -0.01(3)
_refine_ls_extinction_method none
_refine_ls_goodness_of_fit_ref 1.046
_refine_ls_hydrogen_treatment constr
_refine_ls_matrix_type full
_refine_ls_number_parameters 227
_refine_ls_number_reflns 4453
_refine_ls_number_restraints 0
_refine_ls_restrained_S_all 1.046
_refine_ls_R_factor_all 0.0420
_refine_ls_R_factor_gt 0.0390
_refine_ls_shift/su_max 0.001
_refine_ls_shift/su_mean 0.000
_refine_ls_structure_factor_coef Fsqd
_refine_ls_weighting_details 'calc w=1/[\s^2^(Fo^2^)+(0.0626P)^2^+0.0781P] where P=(Fo^2^+2Fc^2^)/3'
_refine_ls_weighting_scheme calc
_refine_ls_wR_factor_gt 0.1013
_refine_ls_wR_factor_ref 0.1060
_reflns_number_gt 4176
_reflns_number_total 4453
_reflns_threshold_expression >2sigma(I)
_cod_data_source_file d4nr04048a2.cif
_cod_data_source_block shelxl
_cod_original_sg_symbol_H-M P41212
_cod_database_code 1573258
_oxdiff_exptl_absorpt_empirical_full_min 0.853
_oxdiff_exptl_absorpt_empirical_full_max 1.217
_oxdiff_exptl_absorpt_empirical_details
;
Empirical correction (ABSPACK) includes:
- Absorption correction using spherical harmonics
- Frame scaling
;

loop_
_symmetry_equiv_pos_as_xyz
'x, y, z'
'-x, -y, z+1/2'
'x+1/2, -y+1/2, -z+3/4'
'-x+1/2, y+1/2, -z+1/4'
'-y, -x, -z+1/2'
'y, x, -z'
'y+1/2, -x+1/2, z+3/4'
'-y+1/2, x+1/2, z+1/4'

loop_
_atom_site_label
_atom_site_type_symbol
_atom_site_fract_x
_atom_site_fract_y
_atom_site_fract_z
_atom_site_U_iso_or_equiv
_atom_site_adp_type
_atom_site_occupancy
_atom_site_symmetry_multiplicity
_atom_site_calc_flag
_atom_site_refinement_flags
_atom_site_disorder_assembly
_atom_site_disorder_group
C1 C 0.6473(3) 0.5806(3) 0.48569(18) 0.0612(10) Uani 1 1 d . . .
H1 H 0.6109 0.5374 0.4604 0.073 Uiso 1 1 calc R . .
C2 C 0.7678(2) 0.7280(2) 0.47352(15) 0.0423(7) Uani 1 1 d . . .
C3 C 1.0553(2) 1.0134(2) 0.47390(16) 0.0403(7) Uani 1 1 d . . .
C4 C 1.2032(2) 1.1312(2) 0.49188(16) 0.0437(7) Uani 1 1 d . . .
H4 H 1.2224 1.1003 0.5314 0.052 Uiso 1 1 calc R . .
C5 C 0.6992(5) 0.5232(4) 0.5354(2) 0.0824(15) Uani 1 1 d . . .
H5A H 0.7405 0.5629 0.5588 0.099 Uiso 1 1 calc R . .
H5B H 0.6557 0.4986 0.5659 0.099 Uiso 1 1 calc R . .
C6 C 0.7518(5) 0.4478(4) 0.5080(3) 0.0953(18) Uani 1 1 d . . .
H6A H 0.7828 0.4156 0.5418 0.143 Uiso 1 1 calc R . .
H6B H 0.7958 0.4714 0.4782 0.143 Uiso 1 1 calc R . .
H6C H 0.7113 0.4067 0.4861 0.143 Uiso 1 1 calc R . .
C7 C 1.2875(3) 1.1713(3) 0.4581(2) 0.0602(10) Uani 1 1 d . . .
H7A H 1.2676 1.2051 0.4206 0.072 Uiso 1 1 calc R . .
H7B H 1.3171 1.2141 0.4870 0.072 Uiso 1 1 calc R . .
C8 C 1.3561(3) 1.1006(4) 0.4376(3) 0.0831(16) Uani 1 1 d . . .
H8A H 1.4065 1.1300 0.4166 0.125 Uiso 1 1 calc R . .
H8B H 1.3277 1.0583 0.4085 0.125 Uiso 1 1 calc R . .
H8C H 1.3779 1.0682 0.4747 0.125 Uiso 1 1 calc R . .
C9 C 0.1411(3) 0.7039(3) 0.50902(18) 0.0511(8) Uani 1 1 d . . .
H9 H 0.0888 0.7325 0.5304 0.061 Uiso 1 1 calc R . .
C10 C 0.1024(3) 0.6480(3) 0.4534(2) 0.0548(9) Uani 1 1 d . . .
H10 H 0.0686 0.6914 0.4266 0.066 Uiso 1 1 calc R . .
C11 C 0.2651(3) 0.5578(2) 0.52249(18) 0.0458(8) Uani 1 1 d . . .
C12 C 0.2638(2) 0.5467(2) 0.45720(17) 0.0458(7) Uani 1 1 d . . .
C13 C 0.0331(3) 0.5762(4) 0.4741(2) 0.0687(12) Uani 1 1 d . . .
H13A H 0.0641 0.5296 0.4991 0.082 Uiso 1 1 calc R . .
H13B H -0.0122 0.6047 0.5016 0.082 Uiso 1 1 calc R . .
C14 C -0.0147(4) 0.5312(5) 0.4180(3) 0.0946(18) Uani 1 1 d . . .
H14A H -0.0568 0.4861 0.4337 0.142 Uiso 1 1 calc R . .
H14B H 0.0297 0.5024 0.3908 0.142 Uiso 1 1 calc R . .
H14C H -0.0474 0.5766 0.3939 0.142 Uiso 1 1 calc R . .
C15 C 0.2033(3) 0.7817(3) 0.48695(18) 0.0558(9) Uani 1 1 d . . .
H15A H 0.2593 0.7557 0.4701 0.067 Uiso 1 1 calc R . .
H15B H 0.1734 0.8140 0.4521 0.067 Uiso 1 1 calc R . .
C16 C 0.2274(5) 0.8500(3) 0.5391(2) 0.0808(15) Uani 1 1 d . . .
H16A H 0.2668 0.8962 0.5217 0.121 Uiso 1 1 calc R . .
H16B H 0.2582 0.8191 0.5735 0.121 Uiso 1 1 calc R . .
H16C H 0.1726 0.8778 0.5551 0.121 Uiso 1 1 calc R . .
S1 S 0.72603(8) 0.63480(7) 0.42955(4) 0.0545(2) Uani 1 1 d . . .
S2 S 0.86375(6) 0.77520(6) 0.44137(4) 0.0446(2) Uani 1 1 d . . .
S3 S 1.00636(6) 0.91868(6) 0.44141(4) 0.0468(2) Uani 1 1 d . . .
S4 S 1.15552(6) 1.04753(7) 0.43642(4) 0.0478(2) Uani 1 1 d . . .
S5 S 0.19623(8) 0.63040(7) 0.56894(4) 0.0547(2) Uani 1 1 d . . .
S6 S 0.19184(7) 0.60165(8) 0.40247(4) 0.0543(2) Uani 1 1 d . . .
S7 S 0.33952(7) 0.49391(6) 0.56767(4) 0.0489(2) Uani 1 1 d . . .
S8 S 0.33976(6) 0.47311(7) 0.42211(4) 0.0489(2) Uani 1 1 d . . .
Ni1 Ni 0.89095(4) 0.89095(4) 0.5000 0.04000(19) Uani 1 2 d S . .
Ni2 Ni 0.41308(4) 0.41308(4) 0.5000 0.0447(2) Uani 1 2 d S . .

loop_
_atom_site_aniso_label
_atom_site_aniso_U_11
_atom_site_aniso_U_22
_atom_site_aniso_U_33
_atom_site_aniso_U_23
_atom_site_aniso_U_13
_atom_site_aniso_U_12
C1 0.076(3) 0.058(2) 0.0493(19) -0.0023(17) 0.0031(19) -0.031(2)
C2 0.0445(17) 0.0426(17) 0.0397(14) 0.0018(13) -0.0027(14) -0.0051(14)
C3 0.0361(15) 0.0373(15) 0.0475(16) -0.0041(14) -0.0017(13) 0.0048(12)
C4 0.0393(16) 0.0478(18) 0.0439(16) -0.0033(14) -0.0031(14) -0.0048(14)
C5 0.119(5) 0.070(3) 0.058(2) 0.013(2) 0.013(3) -0.012(3)
C6 0.127(5) 0.071(3) 0.088(3) 0.011(3) 0.015(4) -0.006(3)
C7 0.045(2) 0.064(2) 0.072(2) -0.012(2) 0.0075(19) -0.0168(18)
C8 0.036(2) 0.089(4) 0.124(4) -0.008(3) 0.014(2) -0.008(2)
C9 0.056(2) 0.0444(18) 0.0527(19) 0.0098(16) -0.0004(17) 0.0050(15)
C10 0.051(2) 0.056(2) 0.058(2) 0.0062(17) -0.0029(17) 0.0105(17)
C11 0.0490(19) 0.0317(15) 0.0567(19) 0.0074(14) -0.0068(16) -0.0070(13)
C12 0.0420(17) 0.0437(17) 0.0516(18) 0.0076(15) -0.0018(15) -0.0082(14)
C13 0.052(2) 0.070(3) 0.084(3) -0.001(2) -0.002(2) -0.003(2)
C14 0.057(3) 0.100(4) 0.127(5) -0.029(4) -0.008(3) -0.011(3)
C15 0.066(2) 0.047(2) 0.054(2) 0.0098(17) -0.0033(19) 0.0006(17)
C16 0.123(5) 0.052(3) 0.067(3) 0.008(2) -0.011(3) -0.012(3)
S1 0.0691(6) 0.0567(5) 0.0376(4) -0.0040(4) 0.0028(4) -0.0243(4)
S2 0.0397(4) 0.0411(4) 0.0531(4) -0.0064(4) 0.0038(4) -0.0025(3)
S3 0.0346(4) 0.0494(5) 0.0562(5) -0.0174(4) 0.0059(3) -0.0034(3)
S4 0.0363(4) 0.0564(5) 0.0508(4) -0.0148(4) 0.0080(3) -0.0071(3)
S5 0.0718(6) 0.0447(5) 0.0475(4) 0.0083(4) -0.0004(4) 0.0056(4)
S6 0.0507(5) 0.0636(6) 0.0487(4) 0.0062(4) -0.0059(4) 0.0111(4)
S7 0.0581(5) 0.0379(4) 0.0505(4) 0.0067(4) -0.0101(4) -0.0026(3)
S8 0.0433(4) 0.0526(5) 0.0510(4) 0.0080(4) -0.0041(3) 0.0017(4)
Ni1 0.0337(2) 0.0337(2) 0.0527(4) -0.0021(2) 0.0021(2) 0.0016(3)
Ni2 0.0398(3) 0.0398(3) 0.0545(5) 0.0086(3) -0.0086(3) -0.0056(3)

loop_
_atom_type_symbol
_atom_type_description
_atom_type_scat_dispersion_real
_atom_type_scat_dispersion_imag
_atom_type_scat_source
C C 0.0181 0.0091 'International Tables Vol C Tables 4.2.6.8 and 6.1.1.4'
H H 0.0000 0.0000 'International Tables Vol C Tables 4.2.6.8 and 6.1.1.4'
S S 0.3331 0.5567 'International Tables Vol C Tables 4.2.6.8 and 6.1.1.4'
Ni Ni -3.0029 0.5091 'International Tables Vol C Tables 4.2.6.8 and 6.1.1.4'

loop_
_geom_angle_atom_site_label_1
_geom_angle_atom_site_label_2
_geom_angle_atom_site_label_3
_geom_angle
_geom_angle_site_symmetry_1
_geom_angle_site_symmetry_3
_geom_angle_publ_flag
C1 C1 C5 114.2(4) 6_556 . ?
C1 C1 S1 112.4(3) 6_556 . ?
C5 C1 S1 111.0(4) . . ?
C2 C2 S2 119.49(12) 6_556 . ?
C2 C2 S1 126.87(13) 6_556 . ?
S2 C2 S1 113.48(19) . . ?
C3 C3 S3 118.97(12) 6_556 . ?
C3 C3 S4 126.68(11) 6_556 . ?
S3 C3 S4 114.35(19) . . ?
C4 C4 C7 113.1(3) 6_556 . ?
C4 C4 S4 109.9(2) 6_556 . ?
C7 C4 S4 105.9(2) . . ?
C6 C5 C1 114.3(4) . . ?
C8 C7 C4 113.8(4) . . ?
C10 C9 C15 113.1(3) . . ?
C10 C9 S5 111.4(3) . . ?
C15 C9 S5 112.3(3) . . ?
C13 C10 C9 113.8(3) . . ?
C13 C10 S6 112.8(3) . . ?
C9 C10 S6 112.1(3) . . ?
C12 C11 S7 119.2(3) . . ?
C12 C11 S5 127.7(3) . . ?
S7 C11 S5 113.1(2) . . ?
C11 C12 S8 119.4(3) . . ?
C11 C12 S6 126.9(3) . . ?
S8 C12 S6 113.7(2) . . ?
C14 C13 C10 112.9(4) . . ?
C16 C15 C9 114.5(4) . . ?
C2 S1 C1 102.96(17) . . ?
C2 S2 Ni1 104.61(12) . . ?
C3 S3 Ni1 105.23(12) . . ?
C3 S4 C4 103.44(16) . . ?
C11 S5 C9 103.45(17) . . ?
C12 S6 C10 103.02(18) . . ?
C11 S7 Ni2 105.12(13) . . ?
C12 S8 Ni2 105.14(13) . . ?
S3 Ni1 S3 91.48(5) 6_556 . ?
S3 Ni1 S2 179.76(4) 6_556 . ?
S3 Ni1 S2 88.36(3) . . ?
S3 Ni1 S2 88.36(3) 6_556 6_556 ?
S3 Ni1 S2 179.76(4) . 6_556 ?
S2 Ni1 S2 91.79(5) . 6_556 ?
S7 Ni2 S7 175.96(7) . 6_556 ?
S7 Ni2 S8 91.13(3) . . ?
S7 Ni2 S8 89.13(3) 6_556 . ?
S7 Ni2 S8 89.13(3) . 6_556 ?
S7 Ni2 S8 91.13(3) 6_556 6_556 ?
S8 Ni2 S8 172.61(7) . 6_556 ?

loop_
_geom_bond_atom_site_label_1
_geom_bond_atom_site_label_2
_geom_bond_distance
_geom_bond_site_symmetry_2
_geom_bond_publ_flag
C1 C1 1.505(10) 6_556 ?
C1 C5 1.534(8) . ?
C1 S1 1.823(4) . ?
C2 C2 1.377(7) 6_556 ?
C2 S2 1.703(4) . ?
C2 S1 1.753(4) . ?
C3 C3 1.392(7) 6_556 ?
C3 S3 1.701(3) . ?
C3 S4 1.735(4) . ?
C4 C4 1.528(7) 6_556 ?
C4 C7 1.537(5) . ?
C4 S4 1.823(3) . ?
C5 C6 1.462(9) . ?
C7 C8 1.504(7) . ?
C9 C10 1.527(6) . ?
C9 C15 1.528(6) . ?
C9 S5 1.835(4) . ?
C10 C13 1.524(6) . ?
C10 S6 1.817(4) . ?
C11 C12 1.370(5) . ?
C11 S7 1.717(4) . ?
C11 S5 1.755(4) . ?
C12 S8 1.711(4) . ?
C12 S6 1.748(4) . ?
C13 C14 1.513(7) . ?
C15 C16 1.518(6) . ?
S2 Ni1 2.1260(10) . ?
S3 Ni1 2.1231(10) . ?
S7 Ni2 2.1319(10) . ?
S8 Ni2 2.1342(8) . ?
Ni1 S3 2.1231(10) 6_556 ?
Ni1 S2 2.1260(10) 6_556 ?
Ni2 S7 2.1320(10) 6_556 ?
Ni2 S8 2.1342(8) 6_556 ?
